data_4345488
loop_
_publ_author_name
'Cesari, Cristiana'
'Ciabatti, Iacopo'
'Femoni, Cristina'
'Iapalucci, Maria Carmela'
'Mancini, Federica'
'Zacchini, Stefano'

_publ_section_title
;
 Heteroleptic Chini-Type Platinum Clusters: Synthesis and Characterization
 of Bis-Phospine Derivatives of [Pt3n(CO)6n](2-) (n = 2-4).
;
_journal_issue 3
_journal_name_full 'Inorganic chemistry'
_journal_page_first 1655
_journal_page_last 1668
_journal_paper_doi 10.1021/acs.inorgchem.6b02750
_journal_volume 56
_journal_year 2017
_chemical_formula_sum 'C52 H64 N2 O10 P2 Pt6'
_chemical_formula_weight 2109.53
_chemical_name_systematic
; 
 ? 
;
_space_group_IT_number 15
_symmetry_cell_setting monoclinic
_symmetry_space_group_name_Hall '-C 2yc'
_symmetry_space_group_name_H-M 'C 1 2/c 1'
_atom_sites_solution_hydrogens geom
_atom_sites_solution_primary direct
_atom_sites_solution_secondary difmap
_audit_creation_method SHELXL-97
_cell_angle_alpha 90.00
_cell_angle_beta 116.1000(10)
_cell_angle_gamma 90.00
_cell_formula_units_Z 4
_cell_length_a 25.2580(7)
_cell_length_b 11.2170(3)
_cell_length_c 21.8096(6)
_cell_measurement_reflns_used 7574
_cell_measurement_temperature 100(2)
_cell_measurement_theta_max 26.310
_cell_measurement_theta_min 2.451
_cell_volume 5549.0(3)
_computing_cell_refinement 'APEX2 (Bruker AXS, 2006)'
_computing_data_collection 'APEX2 (Bruker AXS, 2006)'
_computing_data_reduction 'SAINT (Bruker AXS, 2004)'
_computing_molecular_graphics 'SCHAKAL99 (Keller, 1999)'
_computing_publication_material 'XCIF (Bruker AXS, 2001)'
_computing_structure_refinement 'SHELXL-97 (Sheldrick, 1997)'
_computing_structure_solution 'SHELXS-97 (Sheldrick, 1990)'
_diffrn_ambient_temperature 100(2)
_diffrn_measured_fraction_theta_full 0.999
_diffrn_measured_fraction_theta_max 0.999
_diffrn_measurement_device_type 'CCD area detector'
_diffrn_measurement_method 'phi and omega scans'
_diffrn_radiation_monochromator graphite
_diffrn_radiation_source 'fine-focus sealed tube'
_diffrn_radiation_type MoK\a
_diffrn_radiation_wavelength 0.71073
_diffrn_reflns_av_R_equivalents 0.0953
_diffrn_reflns_av_unetI/netI 0.0523
_diffrn_reflns_limit_h_max 30
_diffrn_reflns_limit_h_min -30
_diffrn_reflns_limit_k_max 13
_diffrn_reflns_limit_k_min -13
_diffrn_reflns_limit_l_max 25
_diffrn_reflns_limit_l_min -25
_diffrn_reflns_number 38717
_diffrn_reflns_theta_full 25.02
_diffrn_reflns_theta_max 25.02
_diffrn_reflns_theta_min 1.80
_exptl_absorpt_coefficient_mu 15.183
_exptl_absorpt_correction_T_max 0.2860
_exptl_absorpt_correction_T_min 0.2091
_exptl_absorpt_correction_type empirical
_exptl_absorpt_process_details
;
 Data were corrected for Lorentz polarization and absorption
 effects (empirical absorption corrections SADABS).
 R(int) = 0.1491 (selected reflections only, before parameter refinement)
 R(int) = 0.0782 (selected reflections only, after parameter refinement)
;
_exptl_crystal_colour red-orange
_exptl_crystal_density_diffrn 2.525
_exptl_crystal_density_method 'not measured'
_exptl_crystal_description prism
_exptl_crystal_F_000 3872
_exptl_crystal_size_max 0.15
_exptl_crystal_size_mid 0.13
_exptl_crystal_size_min 0.11
_refine_diff_density_max 4.217
_refine_diff_density_min -1.900
_refine_diff_density_rms 0.348
_refine_ls_extinction_method none
_refine_ls_goodness_of_fit_ref 1.119
_refine_ls_hydrogen_treatment constr
_refine_ls_matrix_type full
_refine_ls_number_parameters 325
_refine_ls_number_reflns 4906
_refine_ls_number_restraints 12
_refine_ls_restrained_S_all 1.121
_refine_ls_R_factor_all 0.0715
_refine_ls_R_factor_gt 0.0479
_refine_ls_shift/su_max 0.001
_refine_ls_shift/su_mean 0.000
_refine_ls_structure_factor_coef Fsqd
_refine_ls_weighting_details 'calc w=1/[\s^2^(Fo^2^)+(0.0516P)^2^+238.4587P] where P=(Fo^2^+2Fc^2^)/3'
_refine_ls_weighting_scheme calc
_refine_ls_wR_factor_gt 0.1115
_refine_ls_wR_factor_ref 0.1261
_reflns_number_gt 3862
_reflns_number_total 4906
_reflns_threshold_expression >2sigma(I)
_cod_data_source_file ic6b02750_si_002.cif
_cod_data_source_block '[NEt4]2[Pt6(CO)10(dppe)]'
_cod_depositor_comments
;
The following automatic conversions were performed:

'_symmetry_cell_setting' value 'Monoclinic' changed to 'monoclinic'
according to
/home/data/users/saulius/crontab/automatic-downloads/current/ACS/lib/dictionaries/cif_core.dic
dictionary named 'cif_core.dic' version 2.4.2 from 2011-04-26.

Automatic conversion script
Id: cif_fix_values 4973 2017-02-22 13:04:09Z antanas 
;
_cod_original_sg_symbol_H-M C2/c
_cod_database_code 4345488

loop_
_symmetry_equiv_pos_as_xyz
'x, y, z'
'-x, y, -z+1/2'
'x+1/2, y+1/2, z'
'-x+1/2, y+1/2, -z+1/2'
'-x, -y, -z'
'x, -y, z-1/2'
'-x+1/2, -y+1/2, -z'
'x+1/2, -y+1/2, z-1/2'

loop_
_atom_site_label
_atom_site_type_symbol
_atom_site_fract_x
_atom_site_fract_y
_atom_site_fract_z
_atom_site_U_iso_or_equiv
_atom_site_adp_type
_atom_site_occupancy
_atom_site_symmetry_multiplicity
_atom_site_calc_flag
_atom_site_refinement_flags
Pt1 Pt 0.03941(2) 0.46484(5) 0.32655(2) 0.02207(17) Uani 1 1 d .
Pt2 Pt -0.05293(2) 0.32547(6) 0.30217(3) 0.02413(17) Uani 1 1 d .
Pt3 Pt 0.05207(2) 0.22944(5) 0.32941(2) 0.02318(17) Uani 1 1 d .
C1 C -0.0379(6) 0.5036(15) 0.3283(6) 0.025(3) Uani 1 1 d U
C2 C -0.1324(6) 0.3104(16) 0.2781(7) 0.032(4) Uani 1 1 d .
C3 C -0.0226(7) 0.1532(14) 0.3265(7) 0.028(3) Uani 1 1 d .
C4 C 0.1023(7) 0.1071(16) 0.3389(7) 0.031(4) Uani 1 1 d .
C5 C 0.1145(7) 0.3751(14) 0.3682(7) 0.028(3) Uani 1 1 d .
O1 O -0.0632(4) 0.5825(10) 0.3406(5) 0.032(2) Uani 1 1 d .
O2 O -0.1827(5) 0.3049(13) 0.2612(6) 0.053(3) Uani 1 1 d U
O3 O -0.0393(5) 0.0583(10) 0.3356(5) 0.034(3) Uani 1 1 d .
O4 O 0.1346(5) 0.0291(13) 0.3421(6) 0.052(3) Uani 1 1 d .
O5 O 0.1665(4) 0.3769(10) 0.3997(5) 0.031(3) Uani 1 1 d .
P1 P 0.07140(16) 0.6547(4) 0.33864(18) 0.0261(9) Uani 1 1 d .
C101 C 0.0334(6) 0.7554(14) 0.2651(6) 0.027(3) Uani 1 1 d .
H10A H 0.0476 0.8377 0.2796 0.032 Uiso 1 1 calc R
H10B H 0.0450 0.7330 0.2288 0.032 Uiso 1 1 calc R
C102 C 0.1493(5) 0.6791(13) 0.3557(6) 0.020(3) Uani 1 1 d .
C103 C 0.1851(7) 0.7579(15) 0.4026(7) 0.031(4) Uani 1 1 d .
H103 H 0.1710 0.8007 0.4300 0.037 Uiso 1 1 calc R
C104 C 0.2421(7) 0.7770(18) 0.4110(8) 0.042(5) Uani 1 1 d .
H104 H 0.2667 0.8332 0.4437 0.051 Uiso 1 1 calc R
C105 C 0.2629(7) 0.7146(18) 0.3720(8) 0.043(5) Uani 1 1 d .
H105 H 0.3022 0.7255 0.3782 0.052 Uiso 1 1 calc R
C106 C 0.2263(6) 0.6366(17) 0.3243(7) 0.038(4) Uani 1 1 d .
H106 H 0.2398 0.5964 0.2955 0.045 Uiso 1 1 calc R
C107 C 0.1688(6) 0.6142(16) 0.3166(7) 0.032(4) Uani 1 1 d .
H107 H 0.1444 0.5560 0.2852 0.038 Uiso 1 1 calc R
C108 C 0.0665(6) 0.7310(14) 0.4106(7) 0.026(3) Uani 1 1 d .
C109 C 0.0462(6) 0.8459(14) 0.4078(8) 0.027(3) Uani 1 1 d .
H109 H 0.0341 0.8905 0.3668 0.033 Uiso 1 1 calc R
C110 C 0.0433(8) 0.8984(17) 0.4655(8) 0.041(4) Uani 1 1 d .
H110 H 0.0290 0.9773 0.4635 0.049 Uiso 1 1 calc R
C111 C 0.0621(7) 0.8310(15) 0.5256(7) 0.031(4) Uani 1 1 d .
H111 H 0.0608 0.8643 0.5649 0.038 Uiso 1 1 calc R
C112 C 0.0826(6) 0.7158(15) 0.5274(7) 0.031(4) Uani 1 1 d .
H112 H 0.0953 0.6713 0.5686 0.037 Uiso 1 1 calc R
C113 C 0.0851(7) 0.6631(17) 0.4711(7) 0.035(4) Uani 1 1 d .
H113 H 0.0990 0.5838 0.4732 0.042 Uiso 1 1 calc R
N1 N 0.8430(5) 0.7661(12) 0.4092(6) 0.029(3) Uani 1 1 d .
C201 C 0.8859(7) 0.7213(19) 0.4777(8) 0.045(5) Uani 1 1 d .
H20A H 0.8634 0.6790 0.4985 0.054 Uiso 1 1 calc R
H20B H 0.9049 0.7910 0.5070 0.054 Uiso 1 1 calc R
C202 C 0.9338(7) 0.6391(18) 0.4796(9) 0.048(5) Uani 1 1 d .
H20C H 0.9590 0.6157 0.5269 0.071 Uiso 1 1 calc R
H20D H 0.9576 0.6803 0.4607 0.071 Uiso 1 1 calc R
H20E H 0.9160 0.5678 0.4523 0.071 Uiso 1 1 calc R
C203 C 0.8767(7) 0.8449(16) 0.3824(8) 0.039(4) Uani 1 1 d .
H20F H 0.9086 0.7971 0.3799 0.047 Uiso 1 1 calc R
H20G H 0.8954 0.9098 0.4157 0.047 Uiso 1 1 calc R
C204 C 0.8401(8) 0.9005(19) 0.3125(10) 0.053(5) Uani 1 1 d .
H20H H 0.8658 0.9480 0.2989 0.079 Uiso 1 1 calc R
H20I H 0.8097 0.9519 0.3147 0.079 Uiso 1 1 calc R
H20J H 0.8213 0.8372 0.2788 0.079 Uiso 1 1 calc R
C205 C 0.7943(7) 0.8320(16) 0.4163(8) 0.036(4) Uani 1 1 d .
H20K H 0.7728 0.7745 0.4316 0.044 Uiso 1 1 calc R
H20L H 0.7662 0.8606 0.3705 0.044 Uiso 1 1 calc R
C206 C 0.8121(7) 0.9376(19) 0.4648(9) 0.048(5) Uani 1 1 d .
H20M H 0.7769 0.9725 0.4657 0.072 Uiso 1 1 calc R
H20N H 0.8316 0.9975 0.4492 0.072 Uiso 1 1 calc R
H20O H 0.8392 0.9108 0.5108 0.072 Uiso 1 1 calc R
C207 C 0.8160(7) 0.6647(15) 0.3589(8) 0.037(4) Uani 1 1 d .
H20P H 0.7854 0.6984 0.3160 0.044 Uiso 1 1 calc R
H20Q H 0.8470 0.6298 0.3484 0.044 Uiso 1 1 calc R
C208 C 0.7887(8) 0.5668(18) 0.3816(9) 0.049(5) Uani 1 1 d .
H20R H 0.7725 0.5065 0.3455 0.073 Uiso 1 1 calc R
H20S H 0.7570 0.5994 0.3909 0.073 Uiso 1 1 calc R
H20T H 0.8187 0.5303 0.4232 0.073 Uiso 1 1 calc R

loop_
_atom_site_aniso_label
_atom_site_aniso_U_11
_atom_site_aniso_U_22
_atom_site_aniso_U_33
_atom_site_aniso_U_23
_atom_site_aniso_U_13
_atom_site_aniso_U_12
Pt1 0.0144(3) 0.0371(4) 0.0107(3) -0.0002(2) 0.0019(2) -0.0008(2)
Pt2 0.0139(3) 0.0444(4) 0.0114(3) 0.0004(2) 0.0031(2) 0.0007(2)
Pt3 0.0170(3) 0.0377(4) 0.0119(3) 0.0008(2) 0.0036(2) 0.0030(2)
C1 0.011(5) 0.052(8) 0.013(5) 0.012(5) 0.005(5) 0.012(6)
C2 0.020(8) 0.064(12) 0.015(7) 0.008(7) 0.011(6) 0.001(7)
C3 0.027(8) 0.033(10) 0.014(7) -0.006(6) 0.001(6) -0.006(7)
C4 0.030(8) 0.044(11) 0.023(8) 0.000(7) 0.015(7) -0.014(8)
C5 0.035(9) 0.038(9) 0.021(7) -0.005(6) 0.023(7) 0.000(7)
O1 0.019(5) 0.050(7) 0.025(5) 0.001(5) 0.009(4) 0.005(5)
O2 0.031(6) 0.082(8) 0.045(6) 0.007(6) 0.017(5) -0.001(5)
O3 0.030(6) 0.039(7) 0.026(6) -0.002(5) 0.007(5) 0.001(5)
O4 0.041(7) 0.062(9) 0.047(8) 0.003(6) 0.015(6) 0.013(7)
O5 0.006(5) 0.053(7) 0.026(5) -0.001(5) -0.001(4) -0.008(5)
P1 0.0141(17) 0.046(3) 0.0134(17) -0.0003(16) 0.0018(14) -0.0029(17)
C101 0.027(8) 0.042(10) 0.009(6) -0.003(6) 0.007(6) -0.008(7)
C102 0.009(6) 0.029(8) 0.015(6) 0.009(6) 0.000(5) -0.003(6)
C103 0.026(8) 0.042(10) 0.021(7) 0.002(7) 0.007(6) -0.005(7)
C104 0.018(8) 0.064(13) 0.030(9) 0.020(8) -0.003(7) -0.010(8)
C105 0.024(8) 0.070(13) 0.032(9) 0.023(9) 0.009(7) 0.004(9)
C106 0.016(7) 0.073(13) 0.018(8) 0.016(8) 0.003(6) 0.011(8)
C107 0.023(8) 0.048(11) 0.020(7) 0.003(7) 0.006(6) 0.007(7)
C108 0.010(6) 0.043(10) 0.023(7) -0.001(7) 0.005(6) -0.007(6)
C109 0.019(7) 0.033(9) 0.025(8) 0.000(6) 0.007(6) -0.001(7)
C110 0.047(10) 0.046(11) 0.029(9) -0.004(8) 0.016(8) 0.001(9)
C111 0.025(8) 0.046(11) 0.018(7) -0.009(7) 0.005(6) -0.006(7)
C112 0.022(8) 0.050(11) 0.012(7) 0.005(7) -0.001(6) 0.006(7)
C113 0.024(8) 0.058(12) 0.020(8) 0.003(7) 0.008(6) 0.001(8)
N1 0.019(6) 0.051(9) 0.015(6) -0.006(6) 0.005(5) -0.003(6)
C201 0.027(9) 0.090(15) 0.015(8) 0.003(8) 0.008(7) -0.009(9)
C202 0.029(9) 0.074(14) 0.027(9) 0.003(9) 0.002(7) -0.011(9)
C203 0.034(9) 0.047(11) 0.037(9) -0.009(8) 0.017(8) -0.021(8)
C204 0.040(10) 0.068(14) 0.057(12) 0.015(10) 0.028(9) -0.004(10)
C205 0.021(8) 0.055(12) 0.035(9) -0.007(8) 0.014(7) -0.003(7)
C206 0.032(9) 0.077(15) 0.033(9) -0.005(9) 0.013(8) 0.008(9)
C207 0.022(8) 0.048(11) 0.032(9) 0.001(7) 0.004(7) -0.004(7)
C208 0.044(10) 0.060(13) 0.038(10) 0.002(9) 0.014(8) -0.014(9)

loop_
_atom_type_symbol
_atom_type_description
_atom_type_scat_dispersion_real
_atom_type_scat_dispersion_imag
_atom_type_scat_source
C C 0.0033 0.0016 'International Tables Vol C Tables 4.2.6.8 and 6.1.1.4'
H H 0.0000 0.0000 'International Tables Vol C Tables 4.2.6.8 and 6.1.1.4'
N N 0.0061 0.0033 'International Tables Vol C Tables 4.2.6.8 and 6.1.1.4'
O O 0.0106 0.0060 'International Tables Vol C Tables 4.2.6.8 and 6.1.1.4'
P P 0.1023 0.0942 'International Tables Vol C Tables 4.2.6.8 and 6.1.1.4'
Pt Pt -1.7033 8.3905 'International Tables Vol C Tables 4.2.6.8 and 6.1.1.4'

loop_
_geom_angle_atom_site_label_1
_geom_angle_atom_site_label_2
_geom_angle_atom_site_label_3
_geom_angle
_geom_angle_site_symmetry_1
_geom_angle_site_symmetry_3
C5 Pt1 C1 147.2(6) . .
C5 Pt1 P1 101.8(5) . .
C1 Pt1 P1 95.4(5) . .
C5 Pt1 Pt3 53.3(5) . .
C1 Pt1 Pt3 108.7(5) . .
P1 Pt1 Pt3 154.66(10) . .
C5 Pt1 Pt2 111.8(5) . .
C1 Pt1 Pt2 50.2(5) . .
P1 Pt1 Pt2 144.81(10) . .
Pt3 Pt1 Pt2 60.43(2) . .
C5 Pt1 Pt1 122.4(4) . 2
C1 Pt1 Pt1 81.3(4) . 2
P1 Pt1 Pt1 98.99(9) . 2
Pt3 Pt1 Pt1 92.269(15) . 2
Pt2 Pt1 Pt1 71.81(2) . 2
C2 Pt2 C3 102.8(7) . .
C2 Pt2 C1 102.2(7) . .
C3 Pt2 C1 146.4(5) . .
C2 Pt2 Pt1 149.2(6) . .
C3 Pt2 Pt1 107.8(4) . .
C1 Pt2 Pt1 48.6(4) . .
C2 Pt2 Pt3 150.9(6) . .
C3 Pt2 Pt3 49.1(4) . .
C1 Pt2 Pt3 106.5(4) . .
Pt1 Pt2 Pt3 59.74(2) . .
C2 Pt2 Pt3 99.0(5) . 2
C3 Pt2 Pt3 76.0(4) . 2
C1 Pt2 Pt3 121.4(4) . 2
Pt1 Pt2 Pt3 91.54(2) . 2
Pt3 Pt2 Pt3 69.69(2) . 2
C4 Pt3 C3 106.0(7) . .
C4 Pt3 C5 100.0(6) . .
C3 Pt3 C5 146.0(6) . .
C4 Pt3 Pt1 145.4(5) . .
C3 Pt3 Pt1 108.3(5) . .
C5 Pt3 Pt1 47.1(4) . .
C4 Pt3 Pt2 154.6(5) . .
C3 Pt3 Pt2 49.6(5) . .
C5 Pt3 Pt2 105.2(4) . .
Pt1 Pt3 Pt2 59.84(2) . .
C4 Pt3 Pt2 94.6(4) . 2
C3 Pt3 Pt2 120.2(4) . 2
C5 Pt3 Pt2 78.3(4) . 2
Pt1 Pt3 Pt2 71.34(2) . 2
Pt2 Pt3 Pt2 93.73(2) . 2
O1 C1 Pt1 141.7(13) . .
O1 C1 Pt2 136.9(11) . .
Pt1 C1 Pt2 81.3(6) . .
O2 C2 Pt2 177.1(15) . .
O3 C3 Pt3 139.0(12) . .
O3 C3 Pt2 139.6(12) . .
Pt3 C3 Pt2 81.3(6) . .
O4 C4 Pt3 176.9(13) . .
O5 C5 Pt1 148.4(13) . .
O5 C5 Pt3 132.0(12) . .
Pt1 C5 Pt3 79.6(5) . .
C108 P1 C101 104.6(7) . .
C108 P1 C102 103.0(6) . .
C101 P1 C102 100.6(6) . .
C108 P1 Pt1 112.6(5) . .
C101 P1 Pt1 117.0(5) . .
C102 P1 Pt1 117.2(5) . .
C101 C101 P1 115.5(10) 2 .
C101 C101 H10A 108.4 2 .
P1 C101 H10A 108.4 . .
C101 C101 H10B 108.4 2 .
P1 C101 H10B 108.4 . .
H10A C101 H10B 107.5 . .
C103 C102 C107 121.0(13) . .
C103 C102 P1 123.1(12) . .
C107 C102 P1 115.9(11) . .
C102 C103 C104 120.8(16) . .
C102 C103 H103 119.6 . .
C104 C103 H103 119.6 . .
C105 C104 C103 119.8(17) . .
C105 C104 H104 120.1 . .
C103 C104 H104 120.1 . .
C106 C105 C104 119.0(16) . .
C106 C105 H105 120.5 . .
C104 C105 H105 120.5 . .
C105 C106 C107 121.5(16) . .
C105 C106 H106 119.2 . .
C107 C106 H106 119.2 . .
C102 C107 C106 117.7(15) . .
C102 C107 H107 121.1 . .
C106 C107 H107 121.1 . .
C109 C108 C113 120.7(14) . .
C109 C108 P1 124.0(11) . .
C113 C108 P1 115.2(12) . .
C108 C109 C110 120.7(14) . .
C108 C109 H109 119.7 . .
C110 C109 H109 119.7 . .
C111 C110 C109 118.5(16) . .
C111 C110 H110 120.8 . .
C109 C110 H110 120.8 . .
C112 C111 C110 119.9(14) . .
C112 C111 H111 120.0 . .
C110 C111 H111 120.0 . .
C111 C112 C113 122.1(14) . .
C111 C112 H112 119.0 . .
C113 C112 H112 119.0 . .
C112 C113 C108 118.1(16) . .
C112 C113 H113 121.0 . .
C108 C113 H113 121.0 . .
C201 N1 C205 109.2(12) . .
C201 N1 C203 107.5(12) . .
C205 N1 C203 112.3(13) . .
C201 N1 C207 111.6(14) . .
C205 N1 C207 108.3(11) . .
C203 N1 C207 108.0(11) . .
N1 C201 C202 116.9(13) . .
N1 C201 H20A 108.1 . .
C202 C201 H20A 108.1 . .
N1 C201 H20B 108.1 . .
C202 C201 H20B 108.1 . .
H20A C201 H20B 107.3 . .
C201 C202 H20C 109.5 . .
C201 C202 H20D 109.5 . .
H20C C202 H20D 109.5 . .
C201 C202 H20E 109.5 . .
H20C C202 H20E 109.5 . .
H20D C202 H20E 109.5 . .
N1 C203 C204 115.4(13) . .
N1 C203 H20F 108.4 . .
C204 C203 H20F 108.4 . .
N1 C203 H20G 108.4 . .
C204 C203 H20G 108.4 . .
H20F C203 H20G 107.5 . .
C203 C204 H20H 109.5 . .
C203 C204 H20I 109.5 . .
H20H C204 H20I 109.5 . .
C203 C204 H20J 109.5 . .
H20H C204 H20J 109.5 . .
H20I C204 H20J 109.5 . .
N1 C205 C206 116.8(13) . .
N1 C205 H20K 108.1 . .
C206 C205 H20K 108.1 . .
N1 C205 H20L 108.1 . .
C206 C205 H20L 108.1 . .
H20K C205 H20L 107.3 . .
C205 C206 H20M 109.5 . .
C205 C206 H20N 109.5 . .
H20M C206 H20N 109.5 . .
C205 C206 H20O 109.5 . .
H20M C206 H20O 109.5 . .
H20N C206 H20O 109.5 . .
C208 C207 N1 116.0(14) . .
C208 C207 H20P 108.3 . .
N1 C207 H20P 108.3 . .
C208 C207 H20Q 108.3 . .
N1 C207 H20Q 108.3 . .
H20P C207 H20Q 107.4 . .
C207 C208 H20R 109.5 . .
C207 C208 H20S 109.5 . .
H20R C208 H20S 109.5 . .
C207 C208 H20T 109.5 . .
H20R C208 H20T 109.5 . .
H20S C208 H20T 109.5 . .

loop_
_geom_bond_atom_site_label_1
_geom_bond_atom_site_label_2
_geom_bond_distance
_geom_bond_site_symmetry_2
Pt1 C5 1.980(16) .
Pt1 C1 2.017(13) .
Pt1 P1 2.251(4) .
Pt1 Pt3 2.6573(8) .
Pt1 Pt2 2.6600(8) .
Pt1 Pt1 3.0437(10) 2
Pt2 C2 1.847(15) .
Pt2 C3 2.060(16) .
Pt2 C1 2.067(17) .
Pt2 Pt3 2.6758(8) .
Pt2 Pt3 3.0741(7) 2
Pt3 C4 1.818(19) .
Pt3 C3 2.046(16) .
Pt3 C5 2.167(16) .
Pt3 Pt2 3.0741(7) 2
C1 O1 1.188(17) .
C2 O2 1.157(18) .
C3 O3 1.193(18) .
C4 O4 1.18(2) .
C5 O5 1.185(17) .
P1 C108 1.841(15) .
P1 C101 1.848(15) .
P1 C102 1.855(13) .
C101 C101 1.52(3) 2
C101 H10A 0.9900 .
C101 H10B 0.9900 .
C102 C103 1.35(2) .
C102 C107 1.37(2) .
C103 C104 1.38(2) .
C103 H103 0.9500 .
C104 C105 1.37(3) .
C104 H104 0.9500 .
C105 C106 1.36(3) .
C105 H105 0.9500 .
C106 C107 1.41(2) .
C106 H106 0.9500 .
C107 H107 0.9500 .
C108 C109 1.38(2) .
C108 C113 1.41(2) .
C109 C110 1.42(2) .
C109 H109 0.9500 .
C110 C111 1.40(2) .
C110 H110 0.9500 .
C111 C112 1.39(2) .
C111 H111 0.9500 .
C112 C113 1.39(2) .
C112 H112 0.9500 .
C113 H113 0.9500 .
N1 C201 1.495(19) .
N1 C205 1.501(19) .
N1 C203 1.510(19) .
N1 C207 1.52(2) .
C201 C202 1.51(3) .
C201 H20A 0.9900 .
C201 H20B 0.9900 .
C202 H20C 0.9800 .
C202 H20D 0.9800 .
C202 H20E 0.9800 .
C203 C204 1.53(2) .
C203 H20F 0.9900 .
C203 H20G 0.9900 .
C204 H20H 0.9800 .
C204 H20I 0.9800 .
C204 H20J 0.9800 .
C205 C206 1.52(2) .
C205 H20K 0.9900 .
C205 H20L 0.9900 .
C206 H20M 0.9800 .
C206 H20N 0.9800 .
C206 H20O 0.9800 .
C207 C208 1.49(2) .
C207 H20P 0.9900 .
C207 H20Q 0.9900 .
C208 H20R 0.9800 .
C208 H20S 0.9800 .
C208 H20T 0.9800 .

loop_
_geom_torsion_atom_site_label_1
_geom_torsion_atom_site_label_2
_geom_torsion_atom_site_label_3
_geom_torsion_atom_site_label_4
_geom_torsion
_geom_torsion_site_symmetry_1
_geom_torsion_site_symmetry_4
C5 Pt1 Pt2 C2 169.4(9) . .
C1 Pt1 Pt2 C2 21.6(10) . .
P1 Pt1 Pt2 C2 7.3(9) . .
Pt3 Pt1 Pt2 C2 -175.8(8) . .
Pt1 Pt1 Pt2 C2 -72.3(8) 2 .
C5 Pt1 Pt2 C3 -4.4(6) . .
C1 Pt1 Pt2 C3 -152.1(6) . .
P1 Pt1 Pt2 C3 -166.4(4) . .
Pt3 Pt1 Pt2 C3 10.5(4) . .
Pt1 Pt1 Pt2 C3 114.0(4) 2 .
C5 Pt1 Pt2 C1 147.7(6) . .
P1 Pt1 Pt2 C1 -14.3(5) . .
Pt3 Pt1 Pt2 C1 162.6(5) . .
Pt1 Pt1 Pt2 C1 -93.9(5) 2 .
C5 Pt1 Pt2 Pt3 -14.8(4) . .
C1 Pt1 Pt2 Pt3 -162.6(5) . .
P1 Pt1 Pt2 Pt3 -176.84(16) . .
Pt1 Pt1 Pt2 Pt3 103.56(2) 2 .
C5 Pt1 Pt2 Pt3 -80.1(4) . 2
C1 Pt1 Pt2 Pt3 132.1(5) . 2
P1 Pt1 Pt2 Pt3 117.85(16) . 2
Pt3 Pt1 Pt2 Pt3 -65.31(2) . 2
Pt1 Pt1 Pt2 Pt3 38.249(17) 2 2
C5 Pt1 Pt3 C4 -21.2(9) . .
C1 Pt1 Pt3 C4 -169.9(9) . .
P1 Pt1 Pt3 C4 -8.2(8) . .
Pt2 Pt1 Pt3 C4 176.0(8) . .
Pt1 Pt1 Pt3 C4 108.5(8) 2 .
C5 Pt1 Pt3 C3 152.2(6) . .
C1 Pt1 Pt3 C3 3.5(5) . .
P1 Pt1 Pt3 C3 165.2(5) . .
Pt2 Pt1 Pt3 C3 -10.6(4) . .
Pt1 Pt1 Pt3 C3 -78.1(4) 2 .
C1 Pt1 Pt3 C5 -148.7(6) . .
P1 Pt1 Pt3 C5 13.0(5) . .
Pt2 Pt1 Pt3 C5 -162.8(5) . .
Pt1 Pt1 Pt3 C5 129.7(5) 2 .
C5 Pt1 Pt3 Pt2 162.8(5) . .
C1 Pt1 Pt3 Pt2 14.1(4) . .
P1 Pt1 Pt3 Pt2 175.7(2) . .
Pt1 Pt1 Pt3 Pt2 -67.56(2) 2 .
C5 Pt1 Pt3 Pt2 -91.2(5) . 2
C1 Pt1 Pt3 Pt2 120.1(4) . 2
P1 Pt1 Pt3 Pt2 -78.3(2) . 2
Pt2 Pt1 Pt3 Pt2 105.997(19) . 2
Pt1 Pt1 Pt3 Pt2 38.44(2) 2 2
C2 Pt2 Pt3 C4 0.9(14) . .
C3 Pt2 Pt3 C4 18.5(12) . .
C1 Pt2 Pt3 C4 171.7(11) . .
Pt1 Pt2 Pt3 C4 -174.7(10) . .
Pt3 Pt2 Pt3 C4 -70.3(10) 2 .
C2 Pt2 Pt3 C3 -17.6(10) . .
C1 Pt2 Pt3 C3 153.2(6) . .
Pt1 Pt2 Pt3 C3 166.8(5) . .
Pt3 Pt2 Pt3 C3 -88.8(5) 2 .
C2 Pt2 Pt3 C5 -171.4(9) . .
C3 Pt2 Pt3 C5 -153.8(6) . .
C1 Pt2 Pt3 C5 -0.6(5) . .
Pt1 Pt2 Pt3 C5 13.0(4) . .
Pt3 Pt2 Pt3 C5 117.4(4) 2 .
C2 Pt2 Pt3 Pt1 175.6(9) . .
C3 Pt2 Pt3 Pt1 -166.8(5) . .
C1 Pt2 Pt3 Pt1 -13.6(4) . .
Pt3 Pt2 Pt3 Pt1 104.43(2) 2 .
C2 Pt2 Pt3 Pt2 109.7(9) . 2
C3 Pt2 Pt3 Pt2 127.3(5) . 2
C1 Pt2 Pt3 Pt2 -79.4(4) . 2
Pt1 Pt2 Pt3 Pt2 -65.88(2) . 2
Pt3 Pt2 Pt3 Pt2 38.55(3) 2 2
C5 Pt1 C1 O1 110.4(18) . .
P1 Pt1 C1 O1 -11.5(17) . .
Pt3 Pt1 C1 O1 160.7(15) . .
Pt2 Pt1 C1 O1 176.7(19) . .
Pt1 Pt1 C1 O1 -109.8(17) 2 .
C5 Pt1 C1 Pt2 -66.3(12) . .
P1 Pt1 C1 Pt2 171.8(3) . .
Pt3 Pt1 C1 Pt2 -16.0(4) . .
Pt1 Pt1 C1 Pt2 73.5(3) 2 .
C2 Pt2 C1 O1 14.1(16) . .
C3 Pt2 C1 O1 -123.3(15) . .
Pt1 Pt2 C1 O1 -177.0(17) . .
Pt3 Pt2 C1 O1 -161.3(14) . .
Pt3 Pt2 C1 O1 122.7(14) 2 .
C2 Pt2 C1 Pt1 -168.9(5) . .
C3 Pt2 C1 Pt1 53.7(11) . .
Pt3 Pt2 C1 Pt1 15.7(4) . .
Pt3 Pt2 C1 Pt1 -60.2(4) 2 .
C3 Pt2 C2 O2 -149(32) . .
C1 Pt2 C2 O2 53(33) . .
Pt1 Pt2 C2 O2 37(33) . .
Pt3 Pt2 C2 O2 -135(32) . .
Pt3 Pt2 C2 O2 -72(33) 2 .
C4 Pt3 C3 O3 9.3(18) . .
C5 Pt3 C3 O3 -129.1(16) . .
Pt1 Pt3 C3 O3 -166.8(15) . .
Pt2 Pt3 C3 O3 -178.8(19) . .
Pt2 Pt3 C3 O3 114.6(16) 2 .
C4 Pt3 C3 Pt2 -171.9(5) . .
C5 Pt3 C3 Pt2 49.7(11) . .
Pt1 Pt3 C3 Pt2 12.0(4) . .
Pt2 Pt3 C3 Pt2 -66.6(5) 2 .
C2 Pt2 C3 O3 -9.9(18) . .
C1 Pt2 C3 O3 127.5(15) . .
Pt1 Pt2 C3 O3 166.8(15) . .
Pt3 Pt2 C3 O3 178.8(19) . .
Pt3 Pt2 C3 O3 -106.1(17) 2 .
C2 Pt2 C3 Pt3 171.3(5) . .
C1 Pt2 C3 Pt3 -51.3(11) . .
Pt1 Pt2 C3 Pt3 -12.0(4) . .
Pt3 Pt2 C3 Pt3 75.1(3) 2 .
C3 Pt3 C4 O4 114(26) . .
C5 Pt3 C4 O4 -89(26) . .
Pt1 Pt3 C4 O4 -73(26) . .
Pt2 Pt3 C4 O4 99(26) . .
Pt2 Pt3 C4 O4 -10(26) 2 .
C1 Pt1 C5 O5 -112(2) . .
P1 Pt1 C5 O5 9(2) . .
Pt3 Pt1 C5 O5 -177(2) . .
Pt2 Pt1 C5 O5 -160.9(19) . .
Pt1 Pt1 C5 O5 117(2) 2 .
C1 Pt1 C5 Pt3 65.3(12) . .
P1 Pt1 C5 Pt3 -174.4(2) . .
Pt2 Pt1 C5 Pt3 16.1(4) . .
Pt1 Pt1 C5 Pt3 -65.6(5) 2 .
C4 Pt3 C5 O5 -14.1(15) . .
C3 Pt3 C5 O5 125.5(14) . .
Pt1 Pt3 C5 O5 177.9(16) . .
Pt2 Pt3 C5 O5 162.5(13) . .
Pt2 Pt3 C5 O5 -106.8(14) 2 .
C4 Pt3 C5 Pt1 168.0(5) . .
C3 Pt3 C5 Pt1 -52.4(11) . .
Pt2 Pt3 C5 Pt1 -15.4(4) . .
Pt2 Pt3 C5 Pt1 75.3(3) 2 .
C5 Pt1 P1 C108 -101.3(6) . .
C1 Pt1 P1 C108 50.7(6) . .
Pt3 Pt1 P1 C108 -111.9(5) . .
Pt2 Pt1 P1 C108 61.6(5) . .
Pt1 Pt1 P1 C108 132.7(5) 2 .
C5 Pt1 P1 C101 137.5(7) . .
C1 Pt1 P1 C101 -70.5(6) . .
Pt3 Pt1 P1 C101 126.9(5) . .
Pt2 Pt1 P1 C101 -59.5(6) . .
Pt1 Pt1 P1 C101 11.5(5) 2 .
C5 Pt1 P1 C102 17.8(6) . .
C1 Pt1 P1 C102 169.8(6) . .
Pt3 Pt1 P1 C102 7.2(6) . .
Pt2 Pt1 P1 C102 -179.2(4) . .
Pt1 Pt1 P1 C102 -108.1(5) 2 .
C108 P1 C101 C101 -75.6(10) . 2
C102 P1 C101 C101 177.9(10) . 2
Pt1 P1 C101 C101 49.7(11) . 2
C108 P1 C102 C103 -12.6(14) . .
C101 P1 C102 C103 95.2(13) . .
Pt1 P1 C102 C103 -136.8(11) . .
C108 P1 C102 C107 169.0(11) . .
C101 P1 C102 C107 -83.2(12) . .
Pt1 P1 C102 C107 44.8(12) . .
C107 C102 C103 C104 1(2) . .
P1 C102 C103 C104 -176.8(12) . .
C102 C103 C104 C105 -1(2) . .
C103 C104 C105 C106 2(2) . .
C104 C105 C106 C107 -3(3) . .
C103 C102 C107 C106 -3(2) . .
P1 C102 C107 C106 175.3(11) . .
C105 C106 C107 C102 4(2) . .
C101 P1 C108 C109 -8.7(13) . .
C102 P1 C108 C109 96.0(13) . .
Pt1 P1 C108 C109 -136.8(11) . .
C101 P1 C108 C113 171.2(11) . .
C102 P1 C108 C113 -84.0(12) . .
Pt1 P1 C108 C113 43.2(12) . .
C113 C108 C109 C110 0(2) . .
P1 C108 C109 C110 179.5(12) . .
C108 C109 C110 C111 1(2) . .
C109 C110 C111 C112 0(2) . .
C110 C111 C112 C113 0(2) . .
C111 C112 C113 C108 0(2) . .
C109 C108 C113 C112 0(2) . .
P1 C108 C113 C112 179.9(11) . .
C205 N1 C201 C202 172.2(15) . .
C203 N1 C201 C202 -66(2) . .
C207 N1 C201 C202 52.6(19) . .
C201 N1 C203 C204 -179.6(16) . .
C205 N1 C203 C204 -59.5(18) . .
C207 N1 C203 C204 59.9(19) . .
C201 N1 C205 C206 58(2) . .
C203 N1 C205 C206 -60.9(18) . .
C207 N1 C205 C206 179.9(14) . .
C201 N1 C207 C208 52.9(18) . .
C205 N1 C207 C208 -67.3(18) . .
C203 N1 C207 C208 170.9(15) . .
